data_4302559
loop_
_publ_author_name
'Maarit Risto'
'Teemu T. Takaluoma'
'Tom Bajorek'
'Raija Oilunkaniemi'
'Risto S. Laitinen'
'Tristram Chivers'

_publ_section_title
;
Preparation, Structure, and Metallophilic Interactions of Dinuclear
Silver(I) and Copper(I) Complexes of Selenium Diimides
;
_journal_name_full 'Inorganic Chemistry'
_journal_page_first 6271
_journal_page_last 6279
_journal_paper_doi 10.1021/ic900551f
_journal_volume 48
_journal_year 2009
_chemical_formula_sum 'C20 H40 Ag2 Cl4 F6 N4 O6 S2 Se2'
_chemical_formula_weight 1126.14
_chemical_name_systematic
;
Bis{(mu-tert-butylimido)selane-N,N')silver(I)}-
bis(trifluoromethylsulfate)-dichloromethane(2/1)
;
_space_group_IT_number 15
_symmetry_cell_setting monoclinic
_symmetry_space_group_name_Hall '-C 2yc'
_symmetry_space_group_name_H-M 'C 1 2/c 1'
_atom_sites_solution_hydrogens geom
_atom_sites_solution_primary direct
_atom_sites_solution_secondary difmap
_audit_creation_method SHELXL-97
_cell_angle_alpha 90.00
_cell_angle_beta 123.71(3)
_cell_angle_gamma 90.00
_cell_formula_units_Z 4
_cell_length_a 24.414(5)
_cell_length_b 11.849(2)
_cell_length_c 15.950(3)
_cell_measurement_temperature 120(2)
_cell_volume 3838.2(18)
_computing_cell_refinement 'DENZO-SMN (Otwinowski & Minor, 1997)'
_computing_data_collection 'COLLECT (Nonius, 1998)'
_computing_data_reduction 'DENZO-SMN (Otwinowski & Minor, 1997)'
_computing_molecular_graphics 'DIAMOND (Branderburg & Berndt, 1999)'
_computing_publication_material 'WinGX (Farrugia, 1999)'
_computing_structure_refinement 'SHELXL-97 (Sheldrick, 1997)'
_computing_structure_solution 'SIR-92 (Altonare, et al., 1993)'
_diffrn_ambient_temperature 120(2)
_diffrn_measured_fraction_theta_full 0.975
_diffrn_measured_fraction_theta_max 0.975
_diffrn_measurement_device_type 'Bruker Nonius Kappaccd'
_diffrn_measurement_method '\f scans, and \w scans with \k offsets'
_diffrn_radiation_monochromator graphite
_diffrn_radiation_source 'fine-focus sealed tube'
_diffrn_radiation_type MoK\a
_diffrn_radiation_wavelength 0.71073
_diffrn_reflns_av_R_equivalents 0.0699
_diffrn_reflns_av_sigmaI/netI 0.0480
_diffrn_reflns_limit_h_max 25
_diffrn_reflns_limit_h_min -30
_diffrn_reflns_limit_k_max 14
_diffrn_reflns_limit_k_min -14
_diffrn_reflns_limit_l_max 19
_diffrn_reflns_limit_l_min -19
_diffrn_reflns_number 12156
_diffrn_reflns_theta_full 26.00
_diffrn_reflns_theta_max 26.00
_diffrn_reflns_theta_min 3.04
_exptl_absorpt_coefficient_mu 3.372
_exptl_absorpt_correction_T_max 0.7292
_exptl_absorpt_correction_T_min 0.5520
_exptl_absorpt_correction_type multi-scan
_exptl_absorpt_process_details '(SHELXTL; Bruker, 2001)'
_exptl_crystal_colour yellow
_exptl_crystal_density_diffrn 1.949
_exptl_crystal_density_method 'not measured'
_exptl_crystal_description plate
_exptl_crystal_F_000 2208
_exptl_crystal_size_max 0.20
_exptl_crystal_size_mid 0.15
_exptl_crystal_size_min 0.10
_refine_diff_density_max 1.651
_refine_diff_density_min -1.428
_refine_diff_density_rms 0.366
_refine_ls_extinction_coef 0.0147(9)
_refine_ls_extinction_expression Fc^*^=kFc[1+0.001xFc^2^\l^3^/sin(2\q)]^-1/4^
_refine_ls_extinction_method SHELXL
_refine_ls_goodness_of_fit_ref 1.198
_refine_ls_hydrogen_treatment constr
_refine_ls_matrix_type full
_refine_ls_number_parameters 216
_refine_ls_number_reflns 3680
_refine_ls_number_restraints 0
_refine_ls_restrained_S_all 1.198
_refine_ls_R_factor_all 0.0601
_refine_ls_R_factor_gt 0.0554
_refine_ls_shift/su_max 0.001
_refine_ls_shift/su_mean 0.000
_refine_ls_structure_factor_coef Fsqd
_refine_ls_weighting_details 'calc w=1/[\s^2^(Fo^2^)+(0.0980P)^2^+6.2372P] where P=(Fo^2^+2Fc^2^)/3'
_refine_ls_weighting_scheme calc
_refine_ls_wR_factor_gt 0.1542
_refine_ls_wR_factor_ref 0.1604
_reflns_number_gt 3331
_reflns_number_total 3680
_reflns_threshold_expression >2sigma(I)
_cod_data_source_file ic900551f_si_001_1.cif
_cod_data_source_block cmpd1
_cod_database_code 4302559

loop_
_symmetry_equiv_pos_as_xyz
'x, y, z'
'-x, y, -z+1/2'
'x+1/2, y+1/2, z'
'-x+1/2, y+1/2, -z+1/2'
'-x, -y, -z'
'x, -y, z-1/2'
'-x+1/2, -y+1/2, -z'
'x+1/2, -y+1/2, z-1/2'

loop_
_atom_site_label
_atom_site_type_symbol
_atom_site_fract_x
_atom_site_fract_y
_atom_site_fract_z
_atom_site_U_iso_or_equiv
_atom_site_adp_type
_atom_site_occupancy
_atom_site_symmetry_multiplicity
_atom_site_calc_flag
_atom_site_refinement_flags
_atom_site_disorder_assembly
_atom_site_disorder_group
Ag1 Ag 0.0000 0.89019(4) 0.2500 0.0359(2) Uani 1 2 d S . .
Ag2 Ag 0.0000 1.12130(4) 0.2500 0.0421(2) Uani 1 2 d S . .
Se1 Se 0.12365(2) 1.01886(4) 0.23441(3) 0.0287(2) Uani 1 1 d . . .
Cl31 Cl 0.06053(11) 0.49448(17) -0.0300(2) 0.0952(9) Uani 1 1 d . . .
Cl32 Cl 0.19103(10) 0.48499(14) 0.14699(16) 0.0650(5) Uani 1 1 d . . .
S1 S 0.36332(6) 0.60177(10) 0.49867(8) 0.0375(3) Uani 1 1 d . . .
F11 F 0.2725(2) 0.5520(6) 0.5306(3) 0.0903(16) Uani 1 1 d . . .
F12 F 0.2476(3) 0.5118(4) 0.3821(4) 0.0930(18) Uani 1 1 d . . .
F13 F 0.24566(18) 0.6833(4) 0.4218(3) 0.0724(11) Uani 1 1 d . . .
O11 O 0.3909(3) 0.4907(3) 0.5325(4) 0.0640(13) Uani 1 1 d . . .
O12 O 0.38907(18) 0.6828(3) 0.5784(3) 0.0469(9) Uani 1 1 d . . .
O13 O 0.3583(2) 0.6420(4) 0.4102(3) 0.0567(11) Uani 1 1 d . . .
N1 N 0.07015(18) 0.9088(3) 0.2033(3) 0.0309(8) Uani 1 1 d . . .
N2 N 0.09165(18) 1.1266(3) 0.2660(3) 0.0313(8) Uani 1 1 d . . .
C1 C 0.2783(3) 0.5868(6) 0.4568(4) 0.0514(14) Uani 1 1 d . . .
C10 C 0.0826(2) 0.8070(4) 0.1598(3) 0.0340(10) Uani 1 1 d . . .
C11 C 0.0314(3) 0.8096(5) 0.0459(4) 0.0467(13) Uani 1 1 d . . .
H11A H -0.0129 0.8119 0.0327 0.070 Uiso 1 1 calc R . .
H11B H 0.0360 0.7418 0.0151 0.070 Uiso 1 1 calc R . .
H11C H 0.0383 0.8768 0.0171 0.070 Uiso 1 1 calc R . .
C12 C 0.0733(3) 0.7046(4) 0.2081(4) 0.0444(12) Uani 1 1 d . . .
H12A H 0.1060 0.7064 0.2810 0.067 Uiso 1 1 calc R . .
H12B H 0.0792 0.6357 0.1799 0.067 Uiso 1 1 calc R . .
H12C H 0.0289 0.7058 0.1944 0.067 Uiso 1 1 calc R . .
C13 C 0.1518(2) 0.8043(5) 0.1796(4) 0.0413(11) Uani 1 1 d . . .
H13A H 0.1574 0.8698 0.1476 0.062 Uiso 1 1 calc R . .
H13B H 0.1571 0.7348 0.1514 0.062 Uiso 1 1 calc R . .
H13C H 0.1849 0.8065 0.2524 0.062 Uiso 1 1 calc R . .
C20 C 0.1302(2) 1.2338(4) 0.3051(3) 0.0328(9) Uani 1 1 d . . .
C21 C 0.1361(3) 1.2602(5) 0.4033(4) 0.0489(13) Uani 1 1 d . . .
H21A H 0.0920 1.2663 0.3904 0.073 Uiso 1 1 calc R . .
H21B H 0.1596 1.3318 0.4307 0.073 Uiso 1 1 calc R . .
H21C H 0.1604 1.1996 0.4520 0.073 Uiso 1 1 calc R . .
C22 C 0.0898(3) 1.3247(4) 0.2268(4) 0.0447(12) Uani 1 1 d . . .
H22A H 0.0831 1.3034 0.1623 0.067 Uiso 1 1 calc R . .
H22B H 0.1134 1.3968 0.2494 0.067 Uiso 1 1 calc R . .
H22C H 0.0470 1.3324 0.2182 0.067 Uiso 1 1 calc R . .
C23 C 0.1985(2) 1.2262(4) 0.3243(4) 0.0401(11) Uani 1 1 d . . .
H23A H 0.2237 1.1664 0.3736 0.060 Uiso 1 1 calc R . .
H23B H 0.2214 1.2985 0.3506 0.060 Uiso 1 1 calc R . .
H23C H 0.1945 1.2088 0.2611 0.060 Uiso 1 1 calc R . .
C30 C 0.1347(3) 0.4237(6) 0.0295(5) 0.0674(17) Uani 1 1 d . . .
H30A H 0.1526 0.4264 -0.0129 0.081 Uiso 1 1 calc R . .
H30B H 0.1278 0.3435 0.0389 0.081 Uiso 1 1 calc R . .

loop_
_atom_site_aniso_label
_atom_site_aniso_U_11
_atom_site_aniso_U_22
_atom_site_aniso_U_33
_atom_site_aniso_U_23
_atom_site_aniso_U_13
_atom_site_aniso_U_12
Ag1 0.0426(4) 0.0297(3) 0.0489(4) 0.000 0.0338(3) 0.000
Ag2 0.0377(4) 0.0301(3) 0.0683(4) 0.000 0.0356(3) 0.000
Se1 0.0261(3) 0.0305(3) 0.0287(3) -0.00102(16) 0.0146(2) -0.00169(16)
Cl31 0.0582(12) 0.0647(13) 0.122(2) -0.0047(10) 0.0249(13) -0.0040(8)
Cl32 0.0648(11) 0.0591(10) 0.0786(12) -0.0049(8) 0.0445(10) -0.0036(7)
S1 0.0470(7) 0.0353(6) 0.0322(6) -0.0005(5) 0.0232(5) -0.0015(5)
F11 0.053(2) 0.154(5) 0.066(2) 0.044(3) 0.034(2) 0.002(3)
F12 0.076(3) 0.086(3) 0.080(3) -0.023(2) 0.020(3) -0.041(2)
F13 0.053(2) 0.088(3) 0.058(2) 0.010(2) 0.0191(16) 0.020(2)
O11 0.075(3) 0.040(2) 0.072(3) 0.0042(19) 0.038(3) 0.0111(19)
O12 0.049(2) 0.049(2) 0.0361(16) -0.0060(16) 0.0197(15) -0.0010(17)
O13 0.069(3) 0.070(3) 0.0383(18) 0.0024(19) 0.0350(19) -0.003(2)
N1 0.0320(18) 0.034(2) 0.0299(17) -0.0048(15) 0.0193(15) -0.0054(16)
N2 0.0309(18) 0.0296(19) 0.0331(18) -0.0048(15) 0.0176(15) -0.0026(15)
C1 0.044(3) 0.062(4) 0.037(2) 0.005(3) 0.016(2) -0.006(3)
C10 0.034(2) 0.038(3) 0.036(2) -0.0064(19) 0.0231(19) -0.0031(19)
C11 0.044(3) 0.057(3) 0.039(2) -0.012(2) 0.023(2) -0.003(2)
C12 0.057(3) 0.033(3) 0.058(3) -0.008(2) 0.041(3) -0.010(2)
C13 0.038(2) 0.040(3) 0.052(3) -0.005(2) 0.029(2) 0.001(2)
C20 0.032(2) 0.030(2) 0.032(2) -0.0045(18) 0.0157(18) -0.0056(18)
C21 0.064(3) 0.046(3) 0.042(3) -0.011(2) 0.033(3) -0.012(3)
C22 0.042(3) 0.035(3) 0.048(3) 0.004(2) 0.019(2) -0.002(2)
C23 0.035(2) 0.039(3) 0.041(2) -0.005(2) 0.017(2) -0.009(2)
C30 0.070(4) 0.057(4) 0.082(4) -0.012(4) 0.047(4) 0.000(3)

loop_
_atom_type_symbol
_atom_type_description
_atom_type_scat_dispersion_real
_atom_type_scat_dispersion_imag
_atom_type_scat_source
C C 0.0033 0.0016 'International Tables Vol C Tables 4.2.6.8 and 6.1.1.4'
H H 0.0000 0.0000 'International Tables Vol C Tables 4.2.6.8 and 6.1.1.4'
N N 0.0061 0.0033 'International Tables Vol C Tables 4.2.6.8 and 6.1.1.4'
O O 0.0106 0.0060 'International Tables Vol C Tables 4.2.6.8 and 6.1.1.4'
F F 0.0171 0.0103 'International Tables Vol C Tables 4.2.6.8 and 6.1.1.4'
S S 0.1246 0.1234 'International Tables Vol C Tables 4.2.6.8 and 6.1.1.4'
Cl Cl 0.1484 0.1585 'International Tables Vol C Tables 4.2.6.8 and 6.1.1.4'
Se Se -0.0929 2.2259 'International Tables Vol C Tables 4.2.6.8 and 6.1.1.4'
Ag Ag -0.8971 1.1015 'International Tables Vol C Tables 4.2.6.8 and 6.1.1.4'

loop_
_geom_angle_atom_site_label_1
_geom_angle_atom_site_label_2
_geom_angle_atom_site_label_3
_geom_angle
_geom_angle_site_symmetry_1
_geom_angle_site_symmetry_3
_geom_angle_publ_flag
N1 Ag1 N1 168.6(2) . 2 ?
N1 Ag1 Ag2 84.30(10) . . ?
N1 Ag1 Ag2 84.30(10) 2 . ?
N2 Ag2 N2 176.6(2) 2 . ?
N2 Ag2 Ag1 91.72(10) 2 . ?
N2 Ag2 Ag1 91.72(10) . . ?
N2 Se1 N1 104.72(18) . . ?
O13 S1 O12 114.1(3) . . ?
O13 S1 O11 116.1(3) . . ?
O12 S1 O11 113.4(3) . . ?
O13 S1 C1 102.5(3) . . ?
O12 S1 C1 104.0(3) . . ?
O11 S1 C1 104.6(3) . . ?
C10 N1 Se1 115.3(3) . . ?
C10 N1 Ag1 117.7(3) . . ?
Se1 N1 Ag1 125.67(19) . . ?
C20 N2 Se1 118.2(3) . . ?
C20 N2 Ag2 117.1(3) . . ?
Se1 N2 Ag2 124.7(2) . . ?
F11 C1 F13 107.9(6) . . ?
F11 C1 F12 107.6(6) . . ?
F13 C1 F12 106.8(5) . . ?
F11 C1 S1 111.7(4) . . ?
F13 C1 S1 111.7(4) . . ?
F12 C1 S1 110.9(5) . . ?
N1 C10 C12 106.4(3) . . ?
N1 C10 C11 106.8(4) . . ?
C12 C10 C11 111.4(4) . . ?
N1 C10 C13 113.7(4) . . ?
C12 C10 C13 109.6(4) . . ?
C11 C10 C13 108.9(4) . . ?
C10 C11 H11A 109.5 . . ?
C10 C11 H11B 109.5 . . ?
H11A C11 H11B 109.5 . . ?
C10 C11 H11C 109.5 . . ?
H11A C11 H11C 109.5 . . ?
H11B C11 H11C 109.5 . . ?
C10 C12 H12A 109.5 . . ?
C10 C12 H12B 109.5 . . ?
H12A C12 H12B 109.5 . . ?
C10 C12 H12C 109.5 . . ?
H12A C12 H12C 109.5 . . ?
H12B C12 H12C 109.5 . . ?
C10 C13 H13A 109.5 . . ?
C10 C13 H13B 109.5 . . ?
H13A C13 H13B 109.5 . . ?
C10 C13 H13C 109.5 . . ?
H13A C13 H13C 109.5 . . ?
H13B C13 H13C 109.5 . . ?
N2 C20 C23 113.5(4) . . ?
N2 C20 C21 106.4(4) . . ?
C23 C20 C21 109.8(4) . . ?
N2 C20 C22 106.7(4) . . ?
C23 C20 C22 110.2(4) . . ?
C21 C20 C22 110.3(4) . . ?
C20 C21 H21A 109.5 . . ?
C20 C21 H21B 109.5 . . ?
H21A C21 H21B 109.5 . . ?
C20 C21 H21C 109.5 . . ?
H21A C21 H21C 109.5 . . ?
H21B C21 H21C 109.5 . . ?
C20 C22 H22A 109.5 . . ?
C20 C22 H22B 109.5 . . ?
H22A C22 H22B 109.5 . . ?
C20 C22 H22C 109.5 . . ?
H22A C22 H22C 109.5 . . ?
H22B C22 H22C 109.5 . . ?
C20 C23 H23A 109.5 . . ?
C20 C23 H23B 109.5 . . ?
H23A C23 H23B 109.5 . . ?
C20 C23 H23C 109.5 . . ?
H23A C23 H23C 109.5 . . ?
H23B C23 H23C 109.5 . . ?
Cl31 C30 Cl32 110.4(4) . . ?
Cl31 C30 H30A 109.6 . . ?
Cl32 C30 H30A 109.6 . . ?
Cl31 C30 H30B 109.6 . . ?
Cl32 C30 H30B 109.6 . . ?
H30A C30 H30B 108.1 . . ?

loop_
_geom_bond_atom_site_label_1
_geom_bond_atom_site_label_2
_geom_bond_distance
_geom_bond_site_symmetry_2
_geom_bond_publ_flag
Ag1 N1 2.226(4) . ?
Ag1 N1 2.226(4) 2 ?
Ag1 Ag2 2.7384(9) . ?
Ag2 N2 2.108(4) 2 ?
Ag2 N2 2.108(4) . ?
Se1 N2 1.712(4) . ?
Se1 N1 1.712(4) . ?
Cl31 C30 1.725(7) . ?
Cl32 C30 1.752(7) . ?
S1 O13 1.429(4) . ?
S1 O12 1.431(4) . ?
S1 O11 1.440(4) . ?
S1 C1 1.803(6) . ?
F11 C1 1.325(7) . ?
F12 C1 1.335(8) . ?
F13 C1 1.327(7) . ?
N1 C10 1.504(6) . ?
N2 C20 1.496(6) . ?
C10 C12 1.519(7) . ?
C10 C11 1.531(6) . ?
C10 C13 1.537(6) . ?
C11 H11A 0.9800 . ?
C11 H11B 0.9800 . ?
C11 H11C 0.9800 . ?
C12 H12A 0.9800 . ?
C12 H12B 0.9800 . ?
C12 H12C 0.9800 . ?
C13 H13A 0.9800 . ?
C13 H13B 0.9800 . ?
C13 H13C 0.9800 . ?
C20 C23 1.523(6) . ?
C20 C21 1.524(6) . ?
C20 C22 1.525(7) . ?
C21 H21A 0.9800 . ?
C21 H21B 0.9800 . ?
C21 H21C 0.9800 . ?
C22 H22A 0.9800 . ?
C22 H22B 0.9800 . ?
C22 H22C 0.9800 . ?
C23 H23A 0.9800 . ?
C23 H23B 0.9800 . ?
C23 H23C 0.9800 . ?
C30 H30A 0.9900 . ?
C30 H30B 0.9900 . ?

loop_
_geom_torsion_atom_site_label_1
_geom_torsion_atom_site_label_2
_geom_torsion_atom_site_label_3
_geom_torsion_atom_site_label_4
_geom_torsion
_geom_torsion_site_symmetry_1
_geom_torsion_site_symmetry_2
_geom_torsion_site_symmetry_3
_geom_torsion_site_symmetry_4
_geom_torsion_publ_flag
N1 Ag1 Ag2 N2 157.97(14) . . . 2 ?
N1 Ag1 Ag2 N2 -22.03(14) 2 . . 2 ?
N1 Ag1 Ag2 N2 -22.03(14) . . . . ?
N1 Ag1 Ag2 N2 157.97(14) 2 . . . ?
N2 Se1 N1 C10 172.7(3) . . . . ?
N2 Se1 N1 Ag1 -20.9(3) . . . . ?
N1 Ag1 N1 C10 -164.3(3) 2 . . . ?
Ag2 Ag1 N1 C10 -164.3(3) . . . . ?
N1 Ag1 N1 Se1 29.5(2) 2 . . . ?
Ag2 Ag1 N1 Se1 29.5(2) . . . . ?
N1 Se1 N2 C20 175.3(3) . . . . ?
N1 Se1 N2 Ag2 -6.5(3) . . . . ?
N2 Ag2 N2 C20 20.1(3) 2 . . . ?
Ag1 Ag2 N2 C20 -159.9(3) . . . . ?
N2 Ag2 N2 Se1 -158.2(2) 2 . . . ?
Ag1 Ag2 N2 Se1 21.8(2) . . . . ?
O13 S1 C1 F11 -178.5(5) . . . . ?
O12 S1 C1 F11 -59.4(6) . . . . ?
O11 S1 C1 F11 59.8(6) . . . . ?
O13 S1 C1 F13 -57.5(4) . . . . ?
O12 S1 C1 F13 61.6(4) . . . . ?
O11 S1 C1 F13 -179.2(4) . . . . ?
O13 S1 C1 F12 61.5(5) . . . . ?
O12 S1 C1 F12 -179.4(4) . . . . ?
O11 S1 C1 F12 -60.1(5) . . . . ?
Se1 N1 C10 C12 138.0(3) . . . . ?
Ag1 N1 C10 C12 -29.6(4) . . . . ?
Se1 N1 C10 C11 -103.0(4) . . . . ?
Ag1 N1 C10 C11 89.4(4) . . . . ?
Se1 N1 C10 C13 17.3(5) . . . . ?
Ag1 N1 C10 C13 -150.3(3) . . . . ?
Se1 N2 C20 C23 -7.5(5) . . . . ?
Ag2 N2 C20 C23 174.1(3) . . . . ?
Se1 N2 C20 C21 -128.3(4) . . . . ?
Ag2 N2 C20 C21 53.3(4) . . . . ?
Se1 N2 C20 C22 114.0(4) . . . . ?
Ag2 N2 C20 C22 -64.4(4) . . . . ?
